data_7160152
loop_
_publ_author_name
'Bhawani, ?'
'Sonam, ?'
'Shinde, Vikki N.'
'Swami, Prakash N.'
'Rangan, Krishnan'
'Kumar, Anil'

_publ_section_title
;
 Propargyl alcohol as an acrolein equivalent: synthesis of
 &#x3b2;-(3-indolyl)acroleins and
 &#x3b2;-(imidazo[1,2-<i>a</i>]pyridin-3-yl)acroleins.
;
_journal_issue 44
_journal_name_full 'Organic &amp; biomolecular chemistry'
_journal_page_first 8720
_journal_page_last 8723
_journal_paper_doi 10.1039/d4ob01168f
_journal_volume 22
_journal_year 2024
_chemical_formula_moiety 'C18 H15 N O2'
_chemical_formula_sum 'C18 H15 N O2'
_chemical_formula_weight 277.31
_space_group_crystal_system monoclinic
_space_group_IT_number 14
_space_group_name_Hall '-P 2ybc'
_space_group_name_H-M_alt 'P 1 21/c 1'
_atom_sites_solution_hydrogens geom
_atom_sites_solution_primary dual
_audit_creation_date 2022-02-08
_audit_creation_method
;
Olex2 1.5
(compiled 2021.12.09 svn.r5202d8cf for OlexSys, GUI svn.r6439)
;
_audit_update_record
;
2023-06-01 deposited with the CCDC.	2024-09-23 downloaded from the CCDC.
;
_cell_angle_alpha 90
_cell_angle_beta 97.120(2)
_cell_angle_gamma 90
_cell_formula_units_Z 4
_cell_length_a 9.8190(2)
_cell_length_b 13.9258(2)
_cell_length_c 10.6950(2)
_cell_measurement_reflns_used 4292
_cell_measurement_temperature 93(2)
_cell_measurement_theta_max 78.3470
_cell_measurement_theta_min 4.5580
_cell_volume 1451.13(5)
_computing_cell_refinement 'CrysAlisPro 1.171.41.93a (Rigaku OD, 2020)'
_computing_data_collection 'CrysAlisPro 1.171.41.93a (Rigaku OD, 2020)'
_computing_data_reduction 'CrysAlisPro 1.171.41.93a (Rigaku OD, 2020)'
_computing_molecular_graphics 'Olex2 1.5 (Dolomanov et al., 2009)'
_computing_publication_material 'Olex2 1.5 (Dolomanov et al., 2009)'
_computing_structure_refinement 'SHELXL 2018/3 (Sheldrick, 2015)'
_computing_structure_solution 'SHELXT 2018/2 (Sheldrick, 2018)'
_diffrn_ambient_temperature 93(2)
_diffrn_detector 'Hybrid Pixel Array Detector'
_diffrn_detector_area_resol_mean 5.8140
_diffrn_measured_fraction_theta_full 0.998
_diffrn_measured_fraction_theta_max 0.967
_diffrn_measurement_details
;
List of Runs (angles in degrees, time in seconds):

  # Type    Start    End  Width  t~exp~   \w     \q     \k     \f   Frames
#--------------------------------------------------------------------------
  1  \w    -32.00  55.00   0.50    1.40    --    0.00  82.00-120.00  174
  2  \w    -13.00  37.00   0.50    1.40    --    0.00  37.00-120.00  100
  3  \w    -27.00  16.00   0.50    1.40    --    0.00 -19.00 -30.00   86
  4  \w     23.00 119.00   0.50    5.60    --  107.20 -61.00  30.00  192
  5  \w     18.00  57.00   0.50    5.60    --  107.20 -45.00  60.00   78
  6  \w     87.00 127.00   0.50    5.60    --  107.20 -45.00  60.00   80
  7  \w     19.00  86.00   0.50    5.60    --  107.20 -45.00-150.00  134
  8  \w     56.00 140.00   0.50    5.60    --  107.20 -82.00  30.00  168
  9  \w     22.00  48.00   0.50    5.60    --  107.20 -82.00  30.00   52
 10  \w     89.00 193.00   0.50    5.60    --  107.20  45.00-180.00  208
 11  \w     90.00 119.00   0.50    5.60    --  107.20 -45.00-150.00   58
 12  \w     18.00  58.00   0.50    5.60    --  107.20 -30.00  90.00   80
 13  \w     83.00 108.00   0.50    5.60    --  107.20 -30.00  90.00   50
 14  \w     72.00 110.00   0.50    5.60    --  107.20 -15.00-180.00   76
 15  \w     22.00  59.00   0.50    5.60    --  107.20 -15.00-180.00   74
;
_diffrn_measurement_device 'four-circle diffractometer'
_diffrn_measurement_device_type 'XtaLAB AFC12 (RINC): Kappa dual home/near'
_diffrn_measurement_method '\w scans'
_diffrn_orient_matrix_type 'CrysAlisPro convention (1999,Acta A55,543-557)'
_diffrn_orient_matrix_UB_11 0.1541018000
_diffrn_orient_matrix_UB_12 0.0188379000
_diffrn_orient_matrix_UB_13 -0.0031299000
_diffrn_orient_matrix_UB_21 0.0201876000
_diffrn_orient_matrix_UB_22 -0.1056774000
_diffrn_orient_matrix_UB_23 -0.0362014000
_diffrn_orient_matrix_UB_31 -0.0288190000
_diffrn_orient_matrix_UB_32 0.0268903000
_diffrn_orient_matrix_UB_33 -0.1405362000
_diffrn_radiation_monochromator mirror
_diffrn_radiation_probe x-ray
_diffrn_radiation_type 'Cu K\a'
_diffrn_radiation_wavelength 1.54184
_diffrn_reflns_av_R_equivalents 0.0319
_diffrn_reflns_av_unetI/netI 0.0369
_diffrn_reflns_Laue_measured_fraction_full 0.998
_diffrn_reflns_Laue_measured_fraction_max 0.967
_diffrn_reflns_limit_h_max 12
_diffrn_reflns_limit_h_min -12
_diffrn_reflns_limit_k_max 17
_diffrn_reflns_limit_k_min -17
_diffrn_reflns_limit_l_max 8
_diffrn_reflns_limit_l_min -13
_diffrn_reflns_number 8389
_diffrn_reflns_point_group_measured_fraction_full 0.998
_diffrn_reflns_point_group_measured_fraction_max 0.967
_diffrn_reflns_theta_full 67.684
_diffrn_reflns_theta_max 79.467
_diffrn_reflns_theta_min 4.538
_diffrn_source 'micro-focus sealed X-ray tube'
_diffrn_source_type 'Rigaku (Cu) X-ray Source'
_exptl_absorpt_coefficient_mu 0.664
_exptl_absorpt_correction_T_max 1.00000
_exptl_absorpt_correction_T_min 0.69429
_exptl_absorpt_correction_type multi-scan
_exptl_absorpt_process_details
;
CrysAlisPro 1.171.41.93a (Rigaku Oxford Diffraction, 2020)
Empirical absorption correction using spherical harmonics,
implemented in SCALE3 ABSPACK scaling algorithm.
;
_exptl_crystal_colour colourless
_exptl_crystal_colour_primary colourless
_exptl_crystal_density_diffrn 1.269
_exptl_crystal_description block
_exptl_crystal_F_000 584
_exptl_crystal_size_max 0.12
_exptl_crystal_size_mid 0.06
_exptl_crystal_size_min 0.05
_refine_diff_density_max 0.213
_refine_diff_density_min -0.216
_refine_diff_density_rms 0.040
_refine_ls_extinction_method none
_refine_ls_goodness_of_fit_ref 1.051
_refine_ls_hydrogen_treatment constr
_refine_ls_matrix_type full
_refine_ls_number_parameters 191
_refine_ls_number_reflns 3060
_refine_ls_number_restraints 0
_refine_ls_restrained_S_all 1.051
_refine_ls_R_factor_all 0.0460
_refine_ls_R_factor_gt 0.0401
_refine_ls_shift/su_max 0.000
_refine_ls_shift/su_mean 0.000
_refine_ls_structure_factor_coef Fsqd
_refine_ls_weighting_details 'w=1/[\s^2^(Fo^2^)+(0.0424P)^2^+0.5572P] where P=(Fo^2^+2Fc^2^)/3'
_refine_ls_weighting_scheme calc
_refine_ls_wR_factor_gt 0.1035
_refine_ls_wR_factor_ref 0.1070
_reflns_Friedel_coverage 0.000
_reflns_number_gt 2649
_reflns_number_total 3060
_reflns_threshold_expression 'I > 2\s(I)'
_cod_data_source_file d4ob01168f2.cif
_cod_data_source_block exp_1005_ak_vns-1499(a)
_cod_depositor_comments 'Adding full bibliography for 7160152--7160154.cif.'
_cod_database_code 7160152
_shelx_shelxl_version_number 2018/3
_chemical_oxdiff_formula 'C18 H15 N O2'
_shelx_space_group_comment
;
The symmetry employed for this shelxl refinement is uniquely defined
by the following loop, which should always be used as a source of
symmetry information in preference to the above space-group names.
They are only intended as comments.
;
_shelx_estimated_absorpt_t_max 0.968
_shelx_estimated_absorpt_t_min 0.925
_olex2_refinement_description
;
1. Fixed Uiso
 At 1.2 times of:
  All C(H) groups, All N(H) groups
 At 1.5 times of:
  All C(H,H,H) groups
2.a Aromatic/amide H refined with riding coordinates:
 N1(H1), C15(H15), C10(H10), C16(H16), C5(H5), C17(H17), C14(H14), C2(H2),
 C4(H4), C3(H3), C13(H13), C11(H11)
2.b Idealised Me refined as rotating group:
 C18(H18A,H18B,H18C)
;
_olex2_submission_special_instructions 'No special instructions were received'
_oxdiff_exptl_absorpt_empirical_details
;
Empirical correction (ABSPACK) includes:
- Absorption correction using spherical harmonics
- Frame scaling
;
_oxdiff_exptl_absorpt_empirical_full_max 2.101
_oxdiff_exptl_absorpt_empirical_full_min 0.675

loop_
_space_group_symop_operation_xyz
'x, y, z'
'-x, y+1/2, -z+1/2'
'-x, -y, -z'
'x, -y-1/2, z-1/2'

loop_
_atom_site_label
_atom_site_type_symbol
_atom_site_fract_x
_atom_site_fract_y
_atom_site_fract_z
_atom_site_U_iso_or_equiv
_atom_site_adp_type
_atom_site_occupancy
_atom_site_site_symmetry_order
_atom_site_calc_flag
_atom_site_refinement_flags_posn
_atom_site_refinement_flags_adp
_atom_site_refinement_flags_occupancy
_atom_site_disorder_assembly
_atom_site_disorder_group
O1 O 0.92276(9) 0.61814(8) 0.43480(10) 0.0335(3) Uani 1 1 d . . . . .
O2 O 0.16327(11) 0.40122(8) -0.09008(10) 0.0374(3) Uani 1 1 d . . . . .
N1 N 0.20496(10) 0.60225(8) 0.45380(11) 0.0226(2) Uani 1 1 d . . . . .
H1 H 0.116242 0.594158 0.432433 0.027 Uiso 1 1 calc R U . . .
C15 C 0.55976(12) 0.59110(9) 0.39445(12) 0.0207(3) Uani 1 1 d . . . . .
H15 H 0.556772 0.554683 0.319049 0.025 Uiso 1 1 calc R U . . .
C8 C 0.30334(12) 0.58216(9) 0.37847(12) 0.0209(3) Uani 1 1 d . . . . .
C9 C 0.26510(12) 0.53716(9) 0.25545(12) 0.0224(3) Uani 1 1 d . . . . .
C7 C 0.43204(12) 0.60607(9) 0.44244(12) 0.0203(3) Uani 1 1 d . . . . .
C6 C 0.40764(12) 0.64069(8) 0.56550(12) 0.0211(3) Uani 1 1 d . . . . .
C1 C 0.26431(12) 0.63707(9) 0.56825(12) 0.0221(3) Uani 1 1 d . . . . .
C10 C 0.32990(13) 0.55949(10) 0.14952(13) 0.0255(3) Uani 1 1 d . . . . .
H10 H 0.399184 0.607471 0.155546 0.031 Uiso 1 1 calc R U . . .
C16 C 0.68482(12) 0.62335(9) 0.44506(13) 0.0230(3) Uani 1 1 d . . . . .
H16 H 0.692628 0.664077 0.516845 0.028 Uiso 1 1 calc R U . . .
C5 C 0.49100(13) 0.66559(9) 0.67735(13) 0.0249(3) Uani 1 1 d . . . . .
H5 H 0.587963 0.667942 0.679615 0.030 Uiso 1 1 calc R U . . .
C17 C 0.80494(12) 0.59621(9) 0.39067(13) 0.0245(3) Uani 1 1 d . . . . .
H17 H 0.793234 0.558907 0.315735 0.029 Uiso 1 1 calc R U . . .
C12 C 0.19100(14) 0.44279(10) 0.02547(13) 0.0282(3) Uani 1 1 d . . . . .
C14 C 0.16114(13) 0.46772(10) 0.24222(13) 0.0257(3) Uani 1 1 d . . . . .
H14 H 0.115365 0.452242 0.312809 0.031 Uiso 1 1 calc R U . . .
C2 C 0.20232(13) 0.66010(9) 0.67477(13) 0.0264(3) Uani 1 1 d . . . . .
H2 H 0.105387 0.658644 0.673153 0.032 Uiso 1 1 calc R U . . .
C4 C 0.43021(14) 0.68657(10) 0.78387(13) 0.0278(3) Uani 1 1 d . . . . .
H4 H 0.486591 0.702394 0.859766 0.033 Uiso 1 1 calc R U . . .
C3 C 0.28688(14) 0.68508(10) 0.78265(14) 0.0288(3) Uani 1 1 d . . . . .
H3 H 0.247881 0.701424 0.856790 0.035 Uiso 1 1 calc R U . . .
C13 C 0.12332(14) 0.42102(10) 0.12887(13) 0.0289(3) Uani 1 1 d . . . . .
H13 H 0.051901 0.374588 0.121750 0.035 Uiso 1 1 calc R U . . .
C11 C 0.29427(14) 0.51264(11) 0.03667(13) 0.0291(3) Uani 1 1 d . . . . .
H11 H 0.340118 0.527856 -0.033965 0.035 Uiso 1 1 calc R U . . .
C18 C 0.05226(16) 0.33395(11) -0.10788(15) 0.0357(3) Uani 1 1 d . . . . .
H18A H 0.041134 0.310976 -0.195160 0.054 Uiso 1 1 calc R U . . .
H18B H -0.032564 0.365365 -0.090113 0.054 Uiso 1 1 calc R U . . .
H18C H 0.072232 0.279461 -0.050541 0.054 Uiso 1 1 calc R U . . .

loop_
_atom_site_aniso_label
_atom_site_aniso_U_11
_atom_site_aniso_U_22
_atom_site_aniso_U_33
_atom_site_aniso_U_23
_atom_site_aniso_U_13
_atom_site_aniso_U_12
O1 0.0142(4) 0.0435(6) 0.0429(6) -0.0060(5) 0.0037(4) -0.0011(4)
O2 0.0438(6) 0.0426(6) 0.0252(5) -0.0026(4) 0.0013(4) -0.0164(5)
N1 0.0128(5) 0.0258(5) 0.0292(6) 0.0015(4) 0.0023(4) 0.0002(4)
C15 0.0174(6) 0.0212(6) 0.0233(6) 0.0033(5) 0.0025(5) 0.0003(4)
C8 0.0158(5) 0.0211(6) 0.0258(6) 0.0047(5) 0.0026(5) 0.0006(4)
C9 0.0162(5) 0.0246(6) 0.0256(7) 0.0043(5) -0.0007(5) 0.0007(4)
C7 0.0149(5) 0.0204(6) 0.0254(7) 0.0029(5) 0.0012(5) 0.0003(4)
C6 0.0178(6) 0.0179(6) 0.0275(7) 0.0014(5) 0.0022(5) 0.0012(4)
C1 0.0181(6) 0.0208(6) 0.0273(7) 0.0020(5) 0.0028(5) 0.0014(4)
C10 0.0204(6) 0.0287(6) 0.0270(7) 0.0042(5) 0.0010(5) -0.0042(5)
C16 0.0166(6) 0.0252(6) 0.0270(7) -0.0008(5) 0.0023(5) -0.0008(5)
C5 0.0202(6) 0.0220(6) 0.0318(7) -0.0017(5) 0.0007(5) -0.0002(5)
C17 0.0175(6) 0.0264(6) 0.0299(7) 0.0013(5) 0.0035(5) -0.0006(5)
C12 0.0296(7) 0.0303(7) 0.0233(7) 0.0018(5) -0.0025(5) -0.0038(5)
C14 0.0197(6) 0.0310(7) 0.0259(7) 0.0045(5) 0.0007(5) -0.0036(5)
C2 0.0224(6) 0.0241(6) 0.0340(7) 0.0010(5) 0.0084(5) 0.0020(5)
C4 0.0306(7) 0.0238(6) 0.0283(7) -0.0035(5) 0.0009(5) 0.0007(5)
C3 0.0327(7) 0.0233(6) 0.0322(7) -0.0028(5) 0.0104(6) 0.0024(5)
C13 0.0239(6) 0.0312(7) 0.0304(7) 0.0042(6) -0.0010(5) -0.0074(5)
C11 0.0275(7) 0.0345(7) 0.0252(7) 0.0043(5) 0.0034(5) -0.0055(5)
C18 0.0418(8) 0.0327(7) 0.0305(8) 0.0005(6) -0.0044(6) -0.0117(6)

loop_
_atom_type_symbol
_atom_type_description
_atom_type_scat_dispersion_real
_atom_type_scat_dispersion_imag
_atom_type_scat_source
C C 0.0181 0.0091 'International Tables Vol C Tables 4.2.6.8 and 6.1.1.4'
H H 0.0000 0.0000 'International Tables Vol C Tables 4.2.6.8 and 6.1.1.4'
N N 0.0311 0.0180 'International Tables Vol C Tables 4.2.6.8 and 6.1.1.4'
O O 0.0492 0.0322 'International Tables Vol C Tables 4.2.6.8 and 6.1.1.4'

loop_
_geom_angle_atom_site_label_1
_geom_angle_atom_site_label_2
_geom_angle_atom_site_label_3
_geom_angle
_geom_angle_site_symmetry_1
_geom_angle_site_symmetry_3
_geom_angle_publ_flag
C12 O2 C18 117.53(11) . . ?
C8 N1 H1 124.9 . . ?
C8 N1 C1 110.20(10) . . ?
C1 N1 H1 124.9 . . ?
C7 C15 H15 116.5 . . ?
C16 C15 H15 116.5 . . ?
C16 C15 C7 126.91(12) . . ?
N1 C8 C9 119.88(11) . . ?
N1 C8 C7 109.00(11) . . ?
C7 C8 C9 131.02(11) . . ?
C10 C9 C8 122.69(11) . . ?
C14 C9 C8 119.27(11) . . ?
C14 C9 C10 118.02(12) . . ?
C15 C7 C6 128.78(11) . . ?
C8 C7 C15 124.69(12) . . ?
C8 C7 C6 106.38(10) . . ?
C1 C6 C7 106.52(11) . . ?
C5 C6 C7 135.25(11) . . ?
C5 C6 C1 117.86(12) . . ?
N1 C1 C6 107.88(11) . . ?
N1 C1 C2 128.89(11) . . ?
C2 C1 C6 123.10(12) . . ?
C9 C10 H10 119.6 . . ?
C11 C10 C9 120.76(12) . . ?
C11 C10 H10 119.6 . . ?
C15 C16 H16 119.9 . . ?
C15 C16 C17 120.16(12) . . ?
C17 C16 H16 119.9 . . ?
C6 C5 H5 120.4 . . ?
C4 C5 C6 119.22(12) . . ?
C4 C5 H5 120.4 . . ?
O1 C17 C16 124.16(13) . . ?
O1 C17 H17 117.9 . . ?
C16 C17 H17 117.9 . . ?
O2 C12 C13 124.54(12) . . ?
O2 C12 C11 115.76(12) . . ?
C13 C12 C11 119.70(13) . . ?
C9 C14 H14 119.1 . . ?
C13 C14 C9 121.70(12) . . ?
C13 C14 H14 119.1 . . ?
C1 C2 H2 121.2 . . ?
C3 C2 C1 117.57(12) . . ?
C3 C2 H2 121.2 . . ?
C5 C4 H4 119.2 . . ?
C5 C4 C3 121.57(13) . . ?
C3 C4 H4 119.2 . . ?
C2 C3 C4 120.62(13) . . ?
C2 C3 H3 119.7 . . ?
C4 C3 H3 119.7 . . ?
C12 C13 H13 120.3 . . ?
C14 C13 C12 119.36(12) . . ?
C14 C13 H13 120.3 . . ?
C10 C11 C12 120.43(12) . . ?
C10 C11 H11 119.8 . . ?
C12 C11 H11 119.8 . . ?
O2 C18 H18A 109.5 . . ?
O2 C18 H18B 109.5 . . ?
O2 C18 H18C 109.5 . . ?
H18A C18 H18B 109.5 . . ?
H18A C18 H18C 109.5 . . ?
H18B C18 H18C 109.5 . . ?

loop_
_geom_bond_atom_site_label_1
_geom_bond_atom_site_label_2
_geom_bond_distance
_geom_bond_site_symmetry_2
_geom_bond_publ_flag
O1 C17 1.2325(16) . ?
O2 C12 1.3612(17) . ?
O2 C18 1.4320(17) . ?
N1 H1 0.8800 . ?
N1 C8 1.3614(16) . ?
N1 C1 1.3771(17) . ?
C15 H15 0.9500 . ?
C15 C7 1.4280(16) . ?
C15 C16 1.3556(17) . ?
C8 C9 1.4636(18) . ?
C8 C7 1.4006(17) . ?
C9 C10 1.4014(18) . ?
C9 C14 1.4005(17) . ?
C7 C6 1.4492(18) . ?
C6 C1 1.4122(16) . ?
C6 C5 1.4066(18) . ?
C1 C2 1.3939(18) . ?
C10 H10 0.9500 . ?
C10 C11 1.378(2) . ?
C16 H16 0.9500 . ?
C16 C17 1.4291(17) . ?
C5 H5 0.9500 . ?
C5 C4 1.3813(19) . ?
C17 H17 0.9500 . ?
C12 C13 1.3923(19) . ?
C12 C11 1.3995(19) . ?
C14 H14 0.9500 . ?
C14 C13 1.385(2) . ?
C2 H2 0.9500 . ?
C2 C3 1.380(2) . ?
C4 H4 0.9500 . ?
C4 C3 1.4059(19) . ?
C3 H3 0.9500 . ?
C13 H13 0.9500 . ?
C11 H11 0.9500 . ?
C18 H18A 0.9800 . ?
C18 H18B 0.9800 . ?
C18 H18C 0.9800 . ?

loop_
_geom_hbond_atom_site_label_D
_geom_hbond_atom_site_label_H
_geom_hbond_atom_site_label_A
_geom_hbond_distance_DH
_geom_hbond_distance_HA
_geom_hbond_distance_DA
_geom_hbond_angle_DHA
_geom_hbond_site_symmetry_A
_geom_hbond_publ_flag
N1 H1 O1 0.88 1.93 2.7620(13) 156.6 1_455 yes

loop_
_geom_torsion_atom_site_label_1
_geom_torsion_atom_site_label_2
_geom_torsion_atom_site_label_3
_geom_torsion_atom_site_label_4
_geom_torsion
_geom_torsion_site_symmetry_1
_geom_torsion_site_symmetry_2
_geom_torsion_site_symmetry_3
_geom_torsion_site_symmetry_4
_geom_torsion_publ_flag
O2 C12 C13 C14 179.61(13) . . . . ?
O2 C12 C11 C10 179.68(13) . . . . ?
N1 C8 C9 C10 144.00(12) . . . . ?
N1 C8 C9 C14 -37.05(17) . . . . ?
N1 C8 C7 C15 177.32(11) . . . . ?
N1 C8 C7 C6 1.37(14) . . . . ?
N1 C1 C2 C3 173.81(13) . . . . ?
C15 C7 C6 C1 -176.58(12) . . . . ?
C15 C7 C6 C5 -4.0(2) . . . . ?
C15 C16 C17 O1 -175.95(13) . . . . ?
C8 N1 C1 C6 0.83(14) . . . . ?
C8 N1 C1 C2 -175.22(13) . . . . ?
C8 C9 C10 C11 177.44(12) . . . . ?
C8 C9 C14 C13 -178.27(12) . . . . ?
C8 C7 C6 C1 -0.86(13) . . . . ?
C8 C7 C6 C5 171.73(14) . . . . ?
C9 C8 C7 C15 1.2(2) . . . . ?
C9 C8 C7 C6 -174.77(12) . . . . ?
C9 C10 C11 C12 1.0(2) . . . . ?
C9 C14 C13 C12 0.6(2) . . . . ?
C7 C15 C16 C17 175.33(12) . . . . ?
C7 C8 C9 C10 -40.2(2) . . . . ?
C7 C8 C9 C14 138.75(14) . . . . ?
C7 C6 C1 N1 0.04(13) . . . . ?
C7 C6 C1 C2 176.37(12) . . . . ?
C7 C6 C5 C4 -172.83(13) . . . . ?
C6 C1 C2 C3 -1.70(19) . . . . ?
C6 C5 C4 C3 -1.0(2) . . . . ?
C1 N1 C8 C9 175.25(11) . . . . ?
C1 N1 C8 C7 -1.40(14) . . . . ?
C1 C6 C5 C4 -0.87(18) . . . . ?
C1 C2 C3 C4 -0.2(2) . . . . ?
C10 C9 C14 C13 0.74(19) . . . . ?
C16 C15 C7 C8 171.25(12) . . . . ?
C16 C15 C7 C6 -13.7(2) . . . . ?
C5 C6 C1 N1 -174.06(11) . . . . ?
C5 C6 C1 C2 2.27(18) . . . . ?
C5 C4 C3 C2 1.6(2) . . . . ?
C14 C9 C10 C11 -1.53(19) . . . . ?
C13 C12 C11 C10 0.4(2) . . . . ?
C11 C12 C13 C14 -1.2(2) . . . . ?
C18 O2 C12 C13 3.2(2) . . . . ?
C18 O2 C12 C11 -176.02(13) . . . . ?
